data_4340230
loop_
_publ_author_name
'Davidson, Matthew G.'
'Jones, Matthew D.'
'Lunn, Matthew D.'
'Mahon, Mary F.'

_publ_section_title
;
 Synthesis and X-ray structures of new titanium(IV) aryloxides and their
 exploitation for the ring opening polymerization of epsilon-caprolactone.
;
_journal_issue 5
_journal_name_full 'Inorganic chemistry'
_journal_page_first 2282
_journal_page_last 2287
_journal_paper_doi 10.1021/ic051708n
_journal_volume 45
_journal_year 2006
_chemical_formula_moiety 'C30 H32 O10 Ti2, 2(C3 H8 O), 2(C H2 Cl2)'
_chemical_formula_sum 'C38 H52 Cl4 O12 Ti2'
_chemical_formula_weight 938.40
_chemical_name_systematic
; 
 ? 
;
_space_group_IT_number 2
_symmetry_cell_setting triclinic
_symmetry_space_group_name_Hall '-P 1'
_symmetry_space_group_name_H-M 'P -1'
_atom_sites_solution_hydrogens geom
_atom_sites_solution_primary direct
_atom_sites_solution_secondary difmap
_audit_creation_method SHELXL-97
_cell_angle_alpha 116.6880(10)
_cell_angle_beta 98.5910(10)
_cell_angle_gamma 102.9490(10)
_cell_formula_units_Z 1
_cell_length_a 8.51300(10)
_cell_length_b 12.4810(2)
_cell_length_c 12.6270(2)
_cell_measurement_reflns_used 12809
_cell_measurement_temperature 150(2)
_cell_measurement_theta_max 25.02
_cell_measurement_theta_min 3.59
_cell_volume 1119.02(3)
_computing_cell_refinement 'HKL Scalepack (Otwinski & Minor, 1997)'
_computing_data_collection 'Collect (Nonius BV, 1997-2000)'
_computing_data_reduction 'HKL Denzo & Scalepack (Otwinski & Minor 1997)'
_computing_molecular_graphics 'Ortep-3 for Windows (Farrugia, 1997)'
_computing_publication_material 'WinGX publication routines (Farrugia, 1999)'
_computing_structure_refinement 'SHELXL-97 (Sheldrick, 1997)'
_computing_structure_solution
; 
 SIR97- Altomare A., Burla M.C., Camalli M., Cascarano G.L., Giacovazzo C. , 
 Guagliardi A., Moliterni A.G.G., Polidori G.,Spagna R. 
 (1999) J. Appl. Cryst. 32, 115-119.
;
_diffrn_ambient_temperature 150(2)
_diffrn_measured_fraction_theta_full 0.994
_diffrn_measured_fraction_theta_max 0.994
_diffrn_measurement_device_type 'nonius kappa CCD'
_diffrn_measurement_method CCD
_diffrn_radiation_monochromator graphite
_diffrn_radiation_source 'fine-focus sealed tube'
_diffrn_radiation_type MoK\a
_diffrn_radiation_wavelength 0.71073
_diffrn_reflns_av_R_equivalents 0.0432
_diffrn_reflns_av_sigmaI/netI 0.0361
_diffrn_reflns_limit_h_max 9
_diffrn_reflns_limit_h_min -10
_diffrn_reflns_limit_k_max 14
_diffrn_reflns_limit_k_min -14
_diffrn_reflns_limit_l_max 15
_diffrn_reflns_limit_l_min -15
_diffrn_reflns_number 12809
_diffrn_reflns_theta_full 25.02
_diffrn_reflns_theta_max 25.02
_diffrn_reflns_theta_min 3.59
_exptl_absorpt_coefficient_mu 0.652
_exptl_absorpt_correction_T_max 0.9086
_exptl_absorpt_correction_T_min 0.8386
_exptl_absorpt_correction_type none
_exptl_crystal_colour red
_exptl_crystal_density_diffrn 1.393
_exptl_crystal_density_method 'not measured'
_exptl_crystal_description block
_exptl_crystal_F_000 488
_exptl_crystal_size_max 0.28
_exptl_crystal_size_mid 0.20
_exptl_crystal_size_min 0.15
_refine_diff_density_max 0.371
_refine_diff_density_min -0.407
_refine_diff_density_rms 0.069
_refine_ls_extinction_method none
_refine_ls_goodness_of_fit_ref 1.085
_refine_ls_hydrogen_treatment mixed
_refine_ls_matrix_type full
_refine_ls_number_parameters 265
_refine_ls_number_reflns 3921
_refine_ls_number_restraints 0
_refine_ls_restrained_S_all 1.085
_refine_ls_R_factor_all 0.0383
_refine_ls_R_factor_gt 0.0327
_refine_ls_shift/su_max 0.001
_refine_ls_shift/su_mean 0.000
_refine_ls_structure_factor_coef Fsqd
_refine_ls_weighting_details 'calc w=1/[\s^2^(Fo^2^)+(0.0382P)^2^+0.6013P] where P=(Fo^2^+2Fc^2^)/3'
_refine_ls_weighting_scheme calc
_refine_ls_wR_factor_gt 0.0861
_refine_ls_wR_factor_ref 0.0891
_reflns_number_gt 3571
_reflns_number_total 3921
_reflns_threshold_expression >2sigma(I)
_cod_data_source_file ic051708nsi20051004_093209.cif
_cod_data_source_block 1b
_cod_original_sg_symbol_H-M P-1
_cod_database_code 4340230

loop_
_symmetry_equiv_pos_as_xyz
'x, y, z'
'-x, -y, -z'

loop_
_atom_site_label
_atom_site_type_symbol
_atom_site_fract_x
_atom_site_fract_y
_atom_site_fract_z
_atom_site_U_iso_or_equiv
_atom_site_adp_type
_atom_site_occupancy
_atom_site_symmetry_multiplicity
_atom_site_calc_flag
_atom_site_refinement_flags
Ti1 Ti 0.68423(4) 0.52072(3) -0.03046(3) 0.01903(11) Uani 1 1 d .
O3 O 0.56405(15) 0.54126(11) 0.10718(11) 0.0210(3) Uani 1 1 d .
O4 O 0.77697(15) 0.52808(11) -0.15377(11) 0.0223(3) Uani 1 1 d .
O2 O 0.86146(15) 0.55772(12) 0.10118(11) 0.0232(3) Uani 1 1 d .
O5 O 0.71061(16) 0.69557(11) 0.01454(11) 0.0248(3) Uani 1 1 d .
O1 O 0.66219(18) 0.33298(13) -0.10947(13) 0.0242(3) Uani 1 1 d .
C15 C 0.7682(2) 0.73269(17) -0.06242(16) 0.0228(4) Uani 1 1 d .
C9 C 0.6686(2) 0.56618(16) 0.21525(16) 0.0206(4) Uani 1 1 d .
C10 C 0.8061(2) 0.63821(17) -0.15767(17) 0.0225(4) Uani 1 1 d .
C4 C 0.8342(2) 0.57536(16) 0.20997(16) 0.0215(4) Uani 1 1 d .
C8 C 0.6231(2) 0.58400(18) 0.32047(17) 0.0258(4) Uani 1 1 d .
H8 H 0.5104 0.5775 0.3229 0.031 Uiso 1 1 calc R
C7 C 0.7471(3) 0.6119(2) 0.42367(18) 0.0322(5) Uani 1 1 d .
H7 H 0.7189 0.6250 0.4976 0.039 Uiso 1 1 calc R
C5 C 0.9565(2) 0.60269(18) 0.31220(17) 0.0267(4) Uani 1 1 d .
H5 H 1.0690 0.6090 0.3097 0.032 Uiso 1 1 calc R
C1 C 0.7836(2) 0.27637(18) -0.07989(19) 0.0295(4) Uani 1 1 d .
H1A H 0.8960 0.3443 -0.0336 0.035 Uiso 1 1 calc R
C13 C 0.8529(3) 0.87166(19) -0.1402(2) 0.0371(5) Uani 1 1 d .
H13 H 0.8698 0.9519 -0.1350 0.045 Uiso 1 1 calc R
C3 C 0.7296(3) 0.2275(2) 0.0031(2) 0.0414(5) Uani 1 1 d .
H3C H 0.7207 0.2971 0.0775 0.062 Uiso 1 1 calc R
H3B H 0.8130 0.1935 0.0269 0.062 Uiso 1 1 calc R
H3A H 0.6200 0.1601 -0.0411 0.062 Uiso 1 1 calc R
C6 C 0.9111(3) 0.6207(2) 0.41919(18) 0.0317(4) Uani 1 1 d .
H6 H 0.9938 0.6394 0.4901 0.038 Uiso 1 1 calc R
C2 C 0.7984(3) 0.1752(2) -0.1978(2) 0.0440(6) Uani 1 1 d .
H2C H 0.6921 0.1042 -0.2409 0.066 Uiso 1 1 calc R
H2B H 0.8893 0.1449 -0.1783 0.066 Uiso 1 1 calc R
H2A H 0.8233 0.2106 -0.2511 0.066 Uiso 1 1 calc R
C14 C 0.7909(3) 0.85036(19) -0.05215(19) 0.0319(4) Uani 1 1 d .
H15 H 0.7654 0.9148 0.0125 0.038 Uiso 1 1 calc R
C11 C 0.8659(2) 0.65930(19) -0.24489(18) 0.0298(4) Uani 1 1 d .
H11 H 0.8901 0.5946 -0.3103 0.036 Uiso 1 1 calc R
C12 C 0.8897(3) 0.7785(2) -0.23392(19) 0.0359(5) Uani 1 1 d .
H12 H 0.9321 0.7956 -0.2922 0.043 Uiso 1 1 calc R
Cl2 Cl 0.58773(10) 0.12367(7) 0.20964(7) 0.0640(2) Uani 1 1 d .
Cl1 Cl 0.62173(10) 0.32189(9) 0.45733(7) 0.0710(2) Uani 1 1 d .
C19 C 0.5918(4) 0.2801(2) 0.3013(2) 0.0513(6) Uani 1 1 d .
H19A H 0.4844 0.2889 0.2700 0.062 Uiso 1 1 calc R
H19B H 0.6839 0.3391 0.2947 0.062 Uiso 1 1 calc R
O6 O 0.62972(17) 0.84141(13) 0.21812(13) 0.0308(3) Uani 1 1 d .
C16 C 0.7509(2) 0.90028(18) 0.33748(18) 0.0298(4) Uani 1 1 d .
H16 H 0.8015 0.8370 0.3422 0.036 Uiso 1 1 calc R
C17 C 0.8881(3) 1.0117(2) 0.3541(2) 0.0409(5) Uani 1 1 d .
H17B H 0.9453 0.9818 0.2900 0.061 Uiso 1 1 calc R
H17C H 0.9694 1.0528 0.4359 0.061 Uiso 1 1 calc R
H17A H 0.8386 1.0729 0.3473 0.061 Uiso 1 1 calc R
C18 C 0.6557(3) 0.9375(3) 0.4316(2) 0.0528(6) Uani 1 1 d .
H18A H 0.6050 0.9989 0.4267 0.079 Uiso 1 1 calc R
H18B H 0.7329 0.9759 0.5145 0.079 Uiso 1 1 calc R
H18C H 0.5670 0.8619 0.4150 0.079 Uiso 1 1 calc R
H1 H 0.582(3) 0.284(2) -0.146(2) 0.024(6) Uiso 1 1 d .
H6A H 0.674(3) 0.810(2) 0.167(2) 0.046(8) Uiso 1 1 d .

loop_
_atom_site_aniso_label
_atom_site_aniso_U_11
_atom_site_aniso_U_22
_atom_site_aniso_U_33
_atom_site_aniso_U_23
_atom_site_aniso_U_13
_atom_site_aniso_U_12
Ti1 0.01927(19) 0.02194(19) 0.01883(18) 0.01145(14) 0.00737(13) 0.00800(13)
O3 0.0202(6) 0.0271(7) 0.0185(6) 0.0131(5) 0.0057(5) 0.0091(5)
O4 0.0246(7) 0.0240(6) 0.0226(6) 0.0135(5) 0.0100(5) 0.0094(5)
O2 0.0215(7) 0.0296(7) 0.0215(6) 0.0136(6) 0.0084(5) 0.0104(5)
O5 0.0309(7) 0.0236(7) 0.0244(7) 0.0132(6) 0.0131(6) 0.0110(6)
O1 0.0193(7) 0.0222(7) 0.0297(7) 0.0124(6) 0.0049(6) 0.0069(6)
C15 0.0215(9) 0.0247(9) 0.0215(9) 0.0132(8) 0.0034(7) 0.0048(7)
C9 0.0221(9) 0.0193(9) 0.0194(9) 0.0094(7) 0.0032(7) 0.0074(7)
C10 0.0198(9) 0.0240(9) 0.0234(9) 0.0139(8) 0.0028(7) 0.0043(7)
C4 0.0252(9) 0.0194(9) 0.0204(9) 0.0095(7) 0.0070(7) 0.0088(7)
C8 0.0253(10) 0.0304(10) 0.0223(9) 0.0127(8) 0.0083(8) 0.0103(8)
C7 0.0345(11) 0.0424(12) 0.0198(9) 0.0157(9) 0.0080(8) 0.0128(9)
C5 0.0233(10) 0.0306(10) 0.0259(10) 0.0130(8) 0.0051(8) 0.0119(8)
C1 0.0204(10) 0.0249(10) 0.0422(12) 0.0159(9) 0.0061(8) 0.0097(8)
C13 0.0474(13) 0.0265(10) 0.0358(12) 0.0208(10) 0.0041(10) 0.0030(9)
C3 0.0473(14) 0.0346(12) 0.0404(13) 0.0218(10) 0.0012(10) 0.0111(10)
C6 0.0313(11) 0.0400(11) 0.0201(10) 0.0130(9) 0.0015(8) 0.0136(9)
C2 0.0437(13) 0.0361(12) 0.0580(15) 0.0211(11) 0.0253(12) 0.0219(10)
C14 0.0384(12) 0.0254(10) 0.0278(10) 0.0122(9) 0.0058(9) 0.0082(9)
C11 0.0333(11) 0.0311(11) 0.0233(10) 0.0139(9) 0.0083(8) 0.0068(9)
C12 0.0424(12) 0.0359(12) 0.0293(11) 0.0222(10) 0.0081(9) 0.0013(9)
Cl2 0.0765(5) 0.0518(4) 0.0704(5) 0.0314(4) 0.0201(4) 0.0318(4)
Cl1 0.0614(5) 0.1053(6) 0.0504(4) 0.0386(4) 0.0225(3) 0.0313(4)
C19 0.0593(16) 0.0441(14) 0.0436(14) 0.0210(12) 0.0029(12) 0.0150(12)
O6 0.0267(8) 0.0283(7) 0.0263(7) 0.0052(6) 0.0093(6) 0.0068(6)
C16 0.0298(11) 0.0259(10) 0.0273(10) 0.0090(8) 0.0055(8) 0.0093(8)
C17 0.0312(12) 0.0328(12) 0.0488(13) 0.0180(10) 0.0009(10) 0.0055(9)
C18 0.0471(15) 0.0676(17) 0.0310(12) 0.0131(12) 0.0150(11) 0.0196(13)

loop_
_atom_type_symbol
_atom_type_description
_atom_type_scat_dispersion_real
_atom_type_scat_dispersion_imag
_atom_type_scat_source
C C 0.0033 0.0016 'International Tables Vol C Tables 4.2.6.8 and 6.1.1.4'
H H 0.0000 0.0000 'International Tables Vol C Tables 4.2.6.8 and 6.1.1.4'
O O 0.0106 0.0060 'International Tables Vol C Tables 4.2.6.8 and 6.1.1.4'
Ti Ti 0.2776 0.4457 'International Tables Vol C Tables 4.2.6.8 and 6.1.1.4'
Cl Cl 0.1484 0.1585 'International Tables Vol C Tables 4.2.6.8 and 6.1.1.4'

loop_
_geom_angle_atom_site_label_1
_geom_angle_atom_site_label_2
_geom_angle_atom_site_label_3
_geom_angle
_geom_angle_site_symmetry_1
_geom_angle_site_symmetry_3
O2 Ti1 O4 107.54(5) . .
O2 Ti1 O5 96.34(6) . .
O4 Ti1 O5 80.67(5) . .
O2 Ti1 O3 147.60(5) . 2_665
O4 Ti1 O3 104.37(5) . 2_665
O5 Ti1 O3 94.18(5) . 2_665
O2 Ti1 O1 89.76(6) . .
O4 Ti1 O1 88.73(5) . .
O5 Ti1 O1 168.95(5) . .
O3 Ti1 O1 85.42(5) 2_665 .
O2 Ti1 O3 78.32(5) . .
O4 Ti1 O3 168.64(5) . .
O5 Ti1 O3 89.09(5) . .
O3 Ti1 O3 71.29(5) 2_665 .
O1 Ti1 O3 101.19(5) . .
O2 Ti1 Ti1 112.31(4) . 2_665
O4 Ti1 Ti1 140.03(4) . 2_665
O5 Ti1 Ti1 91.94(4) . 2_665
O3 Ti1 Ti1 36.62(3) 2_665 2_665
O1 Ti1 Ti1 94.26(4) . 2_665
O3 Ti1 Ti1 34.68(3) . 2_665
C9 O3 Ti1 136.06(11) . 2_665
C9 O3 Ti1 113.36(10) . .
Ti1 O3 Ti1 108.71(5) 2_665 .
C10 O4 Ti1 117.35(11) . .
C4 O2 Ti1 120.39(11) . .
C15 O5 Ti1 115.42(11) . .
C1 O1 Ti1 127.94(12) . .
C1 O1 H1 109.6(18) . .
Ti1 O1 H1 120.8(18) . .
O5 C15 C14 125.94(17) . .
O5 C15 C10 113.18(15) . .
C14 C15 C10 120.88(17) . .
O3 C9 C8 125.67(16) . .
O3 C9 C4 112.57(15) . .
C8 C9 C4 121.75(16) . .
O4 C10 C11 125.70(17) . .
O4 C10 C15 113.21(15) . .
C11 C10 C15 121.09(17) . .
O2 C4 C5 124.68(16) . .
O2 C4 C9 115.33(15) . .
C5 C4 C9 119.98(16) . .
C9 C8 C7 118.10(17) . .
C9 C8 H8 120.9 . .
C7 C8 H8 120.9 . .
C6 C7 C8 120.56(17) . .
C6 C7 H7 119.7 . .
C8 C7 H7 119.7 . .
C4 C5 C6 118.56(17) . .
C4 C5 H5 120.7 . .
C6 C5 H5 120.7 . .
O1 C1 C2 109.57(17) . .
O1 C1 C3 108.82(16) . .
C2 C1 C3 113.27(18) . .
O1 C1 H1A 108.4 . .
C2 C1 H1A 108.4 . .
C3 C1 H1A 108.4 . .
C12 C13 C14 121.19(18) . .
C12 C13 H13 119.4 . .
C14 C13 H13 119.4 . .
C1 C3 H3C 109.5 . .
C1 C3 H3B 109.5 . .
H3C C3 H3B 109.5 . .
C1 C3 H3A 109.5 . .
H3C C3 H3A 109.5 . .
H3B C3 H3A 109.5 . .
C7 C6 C5 121.05(17) . .
C7 C6 H6 119.5 . .
C5 C6 H6 119.5 . .
C1 C2 H2C 109.5 . .
C1 C2 H2B 109.5 . .
H2C C2 H2B 109.5 . .
C1 C2 H2A 109.5 . .
H2C C2 H2A 109.5 . .
H2B C2 H2A 109.5 . .
C15 C14 C13 117.83(19) . .
C15 C14 H15 121.1 . .
C13 C14 H15 121.1 . .
C10 C11 C12 117.94(19) . .
C10 C11 H11 121.0 . .
C12 C11 H11 121.0 . .
C13 C12 C11 121.07(18) . .
C13 C12 H12 119.5 . .
C11 C12 H12 119.5 . .
Cl2 C19 Cl1 111.68(14) . .
Cl2 C19 H19A 109.3 . .
Cl1 C19 H19A 109.3 . .
Cl2 C19 H19B 109.3 . .
Cl1 C19 H19B 109.3 . .
H19A C19 H19B 107.9 . .
C16 O6 H6A 108.0(19) . .
O6 C16 C18 106.56(17) . .
O6 C16 C17 109.43(16) . .
C18 C16 C17 113.13(19) . .
O6 C16 H16 109.2 . .
C18 C16 H16 109.2 . .
C17 C16 H16 109.2 . .
C16 C17 H17B 109.5 . .
C16 C17 H17C 109.5 . .
H17B C17 H17C 109.5 . .
C16 C17 H17A 109.5 . .
H17B C17 H17A 109.5 . .
H17C C17 H17A 109.5 . .
C16 C18 H18A 109.5 . .
C16 C18 H18B 109.5 . .
H18A C18 H18B 109.5 . .
C16 C18 H18C 109.5 . .
H18A C18 H18C 109.5 . .
H18B C18 H18C 109.5 . .

loop_
_geom_bond_atom_site_label_1
_geom_bond_atom_site_label_2
_geom_bond_distance
_geom_bond_site_symmetry_2
Ti1 O2 1.8712(12) .
Ti1 O4 1.8761(12) .
Ti1 O5 1.9401(12) .
Ti1 O3 1.9967(12) 2_665
Ti1 O1 2.0416(14) .
Ti1 O3 2.0931(12) .
Ti1 Ti1 3.3240(6) 2_665
O3 C9 1.372(2) .
O3 Ti1 1.9967(12) 2_665
O4 C10 1.366(2) .
O2 C4 1.355(2) .
O5 C15 1.358(2) .
O1 C1 1.468(2) .
O1 H1 0.72(2) .
C15 C14 1.380(3) .
C15 C10 1.398(3) .
C9 C8 1.376(2) .
C9 C4 1.402(3) .
C10 C11 1.382(3) .
C4 C5 1.382(3) .
C8 C7 1.397(3) .
C8 H8 0.9500 .
C7 C6 1.387(3) .
C7 H7 0.9500 .
C5 C6 1.395(3) .
C5 H5 0.9500 .
C1 C2 1.506(3) .
C1 C3 1.508(3) .
C1 H1A 1.0000 .
C13 C12 1.375(3) .
C13 C14 1.400(3) .
C13 H13 0.9500 .
C3 H3C 0.9800 .
C3 H3B 0.9800 .
C3 H3A 0.9800 .
C6 H6 0.9500 .
C2 H2C 0.9800 .
C2 H2B 0.9800 .
C2 H2A 0.9800 .
C14 H15 0.9500 .
C11 C12 1.394(3) .
C11 H11 0.9500 .
C12 H12 0.9500 .
Cl2 C19 1.755(3) .
Cl1 C19 1.756(3) .
C19 H19A 0.9900 .
C19 H19B 0.9900 .
O6 C16 1.441(2) .
O6 H6A 0.78(3) .
C16 C18 1.498(3) .
C16 C17 1.510(3) .
C16 H16 1.0000 .
C17 H17B 0.9800 .
C17 H17C 0.9800 .
C17 H17A 0.9800 .
C18 H18A 0.9800 .
C18 H18B 0.9800 .
C18 H18C 0.9800 .

loop_
_geom_hbond_atom_site_label_D
_geom_hbond_atom_site_label_H
_geom_hbond_atom_site_label_A
_geom_hbond_distance_DH
_geom_hbond_distance_HA
_geom_hbond_distance_DA
_geom_hbond_angle_DHA
_geom_hbond_site_symmetry_A
O6 H6A O5 0.78(3) 1.94(3) 2.6987(19) 162(3) .
O1 H1 O6 0.72(2) 1.87(2) 2.583(2) 171(2) 2_665
